data_4081884
loop_
_publ_author_name
'Freitag, Sarah'
'Krebs, Kilian M.'
'Henning, Jens'
'Hirdler, Janina'
'Schubert, Hartmut'
'Wesemann, Lars'

_publ_section_title
;
 Stannylene-Based Lewis Pairs
;
_journal_issue 22
_journal_name_full Organometallics
_journal_page_first 6785
_journal_paper_doi 10.1021/om400736e
_journal_volume 32
_journal_year 2013
_chemical_formula_moiety 'C62 H69 P Sn, 0.5(C6 H6), 0.5(C5 H12)'
_chemical_formula_sum 'C65 H72 P Sn'
_chemical_formula_weight 1002.89
_chemical_name_systematic
;
 ?
;
_space_group_IT_number 14
_space_group_name_Hall '-P 2ybc'
_space_group_name_H-M_alt 'P 1 21/c 1'
_symmetry_cell_setting monoclinic
_symmetry_space_group_name_Hall '-P 2ybc'
_symmetry_space_group_name_H-M 'P 1 21/c 1'
_atom_sites_solution_hydrogens geom
_atom_sites_solution_primary direct
_atom_sites_solution_secondary difmap
_audit_creation_method SHELXL-97
_cell_angle_alpha 90.00
_cell_angle_beta 93.0458(19)
_cell_angle_gamma 90.00
_cell_formula_units_Z 4
_cell_length_a 12.4011(5)
_cell_length_b 18.8054(8)
_cell_length_c 24.7687(10)
_cell_measurement_reflns_used 9949
_cell_measurement_temperature 100(2)
_cell_measurement_theta_max 27.0797
_cell_measurement_theta_min 2.2647
_cell_volume 5768.1(4)
_computing_cell_refinement 'APEX2 v2011.8-0 (Bruker AXS)'
_computing_data_collection 'APEX2 v2011.8-0 (Bruker AXS)'
_computing_data_reduction 'SAINT V7.68A (Bruker AXS, 2009)'
_computing_structure_refinement 'SHELXL-97 (Sheldrick, 2008)'
_computing_structure_solution 'SHELXS-97 (Sheldrick, 2008)'
_diffrn_ambient_temperature 100(2)
_diffrn_measured_fraction_theta_full 0.997
_diffrn_measured_fraction_theta_max 0.997
_diffrn_measurement_device_type 'Bruker APEX--II CCD'
_diffrn_measurement_method '\f and \w scans'
_diffrn_radiation_monochromator graphite
_diffrn_radiation_source 'fine-focus sealed tube'
_diffrn_radiation_type MoK\a
_diffrn_radiation_wavelength 0.71073
_diffrn_reflns_av_R_equivalents 0.0232
_diffrn_reflns_av_sigmaI/netI 0.0121
_diffrn_reflns_limit_h_max 16
_diffrn_reflns_limit_h_min -16
_diffrn_reflns_limit_k_max 24
_diffrn_reflns_limit_k_min -24
_diffrn_reflns_limit_l_max 32
_diffrn_reflns_limit_l_min -32
_diffrn_reflns_number 182209
_diffrn_reflns_theta_full 27.51
_diffrn_reflns_theta_max 27.51
_diffrn_reflns_theta_min 1.64
_exptl_absorpt_coefficient_mu 0.507
_exptl_absorpt_correction_T_max 0.9389
_exptl_absorpt_correction_T_min 0.7999
_exptl_absorpt_correction_type numerical
_exptl_absorpt_process_details 'SADABS V2008/1 (Bruker AXS)'
_exptl_crystal_colour orange
_exptl_crystal_density_diffrn 1.155
_exptl_crystal_density_method 'not measured'
_exptl_crystal_description plate
_exptl_crystal_F_000 2108
_exptl_crystal_size_max 0.46
_exptl_crystal_size_mid 0.34
_exptl_crystal_size_min 0.13
_platon_squeeze_details
;
The structure contains 2 molecules of pentane and/or benzene 
per unit cell in the squeezed area.
;
_refine_diff_density_max 1.227
_refine_diff_density_min -0.525
_refine_diff_density_rms 0.060
_refine_ls_extinction_method none
_refine_ls_goodness_of_fit_ref 1.077
_refine_ls_hydrogen_treatment mixed
_refine_ls_matrix_type full
_refine_ls_number_parameters 604
_refine_ls_number_reflns 13235
_refine_ls_number_restraints 1
_refine_ls_restrained_S_all 1.077
_refine_ls_R_factor_all 0.0310
_refine_ls_R_factor_gt 0.0281
_refine_ls_shift/su_max 0.006
_refine_ls_shift/su_mean 0.000
_refine_ls_structure_factor_coef Fsqd
_refine_ls_weighting_details 'calc w=1/[\s^2^(Fo^2^)+(0.0300P)^2^+5.5784P] where P=(Fo^2^+2Fc^2^)/3'
_refine_ls_weighting_scheme calc
_refine_ls_wR_factor_gt 0.0695
_refine_ls_wR_factor_ref 0.0707
_reflns_number_gt 12269
_reflns_number_total 13235
_reflns_threshold_expression >2sigma(I)
_cod_data_source_file om400736e_si_002.cif
_cod_data_source_block SnPhPHCCPh
_cod_database_code 4081884
_computing_bruker_data_scaling 'SADABS V2008/1 (Bruker AXS)'

loop_
_symmetry_equiv_pos_as_xyz
'x, y, z'
'-x, y+1/2, -z+1/2'
'-x, -y, -z'
'x, -y-1/2, z-1/2'

loop_
_atom_site_label
_atom_site_type_symbol
_atom_site_fract_x
_atom_site_fract_y
_atom_site_fract_z
_atom_site_U_iso_or_equiv
_atom_site_adp_type
_atom_site_occupancy
_atom_site_symmetry_multiplicity
_atom_site_calc_flag
_atom_site_refinement_flags
_atom_site_disorder_assembly
_atom_site_disorder_group
Sn1 Sn 0.282613(8) 0.487499(6) 0.873014(4) 0.01291(4) Uani 1 1 d . . .
P1 P 0.05650(3) 0.60349(2) 0.857857(15) 0.01189(8) Uani 1 1 d . . .
C1 C 0.11930(12) 0.46403(9) 0.83658(6) 0.0141(3) Uani 1 1 d . . .
C2 C 0.03425(12) 0.51364(8) 0.83461(6) 0.0137(3) Uani 1 1 d . . .
C3 C -0.07165(13) 0.49509(9) 0.81706(7) 0.0164(3) Uani 1 1 d . . .
H3 H -0.1276 0.5296 0.8168 0.020 Uiso 1 1 calc R . .
C4 C -0.09391(13) 0.42624(9) 0.80013(7) 0.0191(3) Uani 1 1 d . . .
H4 H -0.1656 0.4129 0.7890 0.023 Uiso 1 1 calc R . .
C6 C 0.09301(13) 0.39546(9) 0.81804(6) 0.0165(3) Uani 1 1 d . . .
H6 H 0.1483 0.3605 0.8181 0.020 Uiso 1 1 calc R . .
C5 C -0.01089(14) 0.37675(9) 0.79953(7) 0.0188(3) Uani 1 1 d . . .
H5 H -0.0251 0.3300 0.7864 0.023 Uiso 1 1 calc R . .
C7 C -0.04521(12) 0.65791(8) 0.82345(6) 0.0141(3) Uani 1 1 d . . .
C8 C -0.12337(13) 0.69588(9) 0.84969(7) 0.0171(3) Uani 1 1 d . . .
H8 H -0.1271 0.6927 0.8878 0.021 Uiso 1 1 calc R . .
C9 C -0.19620(13) 0.73857(9) 0.81955(7) 0.0201(3) Uani 1 1 d . . .
H9 H -0.2501 0.7643 0.8372 0.024 Uiso 1 1 calc R . .
C10 C -0.19037(13) 0.74369(9) 0.76405(7) 0.0215(3) Uani 1 1 d . . .
H10 H -0.2399 0.7732 0.7438 0.026 Uiso 1 1 calc R . .
C12 C -0.03974(13) 0.66298(9) 0.76734(7) 0.0176(3) Uani 1 1 d . . .
H12 H 0.0136 0.6371 0.7494 0.021 Uiso 1 1 calc R . .
C11 C -0.11246(14) 0.70593(10) 0.73785(7) 0.0211(3) Uani 1 1 d . . .
H11 H -0.1089 0.7095 0.6997 0.025 Uiso 1 1 calc R . .
C13 C 0.03974(13) 0.60482(8) 0.92968(6) 0.0153(3) Uani 1 1 d . . .
C14 C 0.12361(14) 0.62892(9) 0.96477(7) 0.0197(3) Uani 1 1 d . . .
H14 H 0.1892 0.6453 0.9510 0.024 Uiso 1 1 calc R . .
C15 C 0.11024(16) 0.62871(10) 1.02015(7) 0.0260(4) Uani 1 1 d . . .
H15 H 0.1671 0.6450 1.0442 0.031 Uiso 1 1 calc R . .
C16 C 0.01505(17) 0.60501(10) 1.04044(7) 0.0274(4) Uani 1 1 d . . .
H16 H 0.0065 0.6057 1.0783 0.033 Uiso 1 1 calc R . .
C17 C -0.06823(16) 0.58022(10) 1.00577(7) 0.0252(4) Uani 1 1 d . . .
H17 H -0.1334 0.5637 1.0199 0.030 Uiso 1 1 calc R . .
C18 C -0.05610(14) 0.57959(9) 0.95038(7) 0.0201(3) Uani 1 1 d . . .
H18 H -0.1126 0.5621 0.9266 0.024 Uiso 1 1 calc R . .
C19 C 0.36895(12) 0.42249(8) 0.81281(6) 0.0130(3) Uani 1 1 d . . .
C20 C 0.41603(12) 0.36010(8) 0.83514(6) 0.0127(3) Uani 1 1 d . . .
C21 C 0.45666(12) 0.30722(8) 0.80183(6) 0.0145(3) Uani 1 1 d . . .
H21 H 0.4857 0.2649 0.8176 0.017 Uiso 1 1 calc R . .
C22 C 0.45510(12) 0.31574(8) 0.74638(6) 0.0148(3) Uani 1 1 d . . .
H22 H 0.4805 0.2790 0.7240 0.018 Uiso 1 1 calc R . .
C23 C 0.41582(12) 0.37894(8) 0.72376(6) 0.0148(3) Uani 1 1 d . . .
H23 H 0.4176 0.3861 0.6859 0.018 Uiso 1 1 calc R . .
C24 C 0.37364(12) 0.43220(8) 0.75612(6) 0.0133(3) Uani 1 1 d . . .
C25 C 0.43378(12) 0.34644(8) 0.89507(6) 0.0137(3) Uani 1 1 d . . .
C26 C 0.51415(12) 0.38495(8) 0.92575(6) 0.0148(3) Uani 1 1 d . . .
C27 C 0.53905(13) 0.36456(9) 0.97903(6) 0.0174(3) Uani 1 1 d . . .
H27 H 0.5926 0.3904 0.9996 0.021 Uiso 1 1 calc R . .
C28 C 0.48822(14) 0.30765(9) 1.00316(6) 0.0185(3) Uani 1 1 d . . .
C29 C 0.40807(14) 0.27172(9) 0.97293(7) 0.0184(3) Uani 1 1 d . . .
H29 H 0.3715 0.2334 0.9891 0.022 Uiso 1 1 calc R . .
C30 C 0.37971(13) 0.29026(8) 0.91949(6) 0.0153(3) Uani 1 1 d . . .
C31 C 0.57388(12) 0.44676(9) 0.90105(6) 0.0157(3) Uani 1 1 d . . .
H31 H 0.5194 0.4740 0.8781 0.019 Uiso 1 1 calc R . .
C32 C 0.66016(13) 0.42066(10) 0.86348(7) 0.0205(3) Uani 1 1 d . . .
H32A H 0.6260 0.3914 0.8347 0.031 Uiso 1 1 calc R . .
H32B H 0.7141 0.3923 0.8843 0.031 Uiso 1 1 calc R . .
H32C H 0.6954 0.4617 0.8475 0.031 Uiso 1 1 calc R . .
C33 C 0.62478(15) 0.49910(9) 0.94219(8) 0.0232(4) Uani 1 1 d . . .
H33A H 0.6525 0.5404 0.9232 0.035 Uiso 1 1 calc R . .
H33B H 0.6843 0.4758 0.9629 0.035 Uiso 1 1 calc R . .
H33C H 0.5702 0.5147 0.9668 0.035 Uiso 1 1 calc R . .
C34 C 0.52341(16) 0.28365(10) 1.05996(7) 0.0267(4) Uani 1 1 d . . .
H34 H 0.5608 0.3246 1.0786 0.032 Uiso 1 1 calc R . .
C35 C 0.42911(19) 0.26233(13) 1.09329(8) 0.0378(5) Uani 1 1 d . . .
H35A H 0.3760 0.3009 1.0928 0.057 Uiso 1 1 calc R . .
H35B H 0.4553 0.2531 1.1307 0.057 Uiso 1 1 calc R . .
H35C H 0.3952 0.2193 1.0779 0.057 Uiso 1 1 calc R . .
C36 C 0.6045(2) 0.22314(14) 1.05748(9) 0.0436(6) Uani 1 1 d . . .
H36A H 0.5705 0.1825 1.0386 0.065 Uiso 1 1 calc R . .
H36B H 0.6284 0.2090 1.0943 0.065 Uiso 1 1 calc R . .
H36C H 0.6669 0.2390 1.0380 0.065 Uiso 1 1 calc R . .
C37 C 0.28856(13) 0.24901(9) 0.89021(7) 0.0177(3) Uani 1 1 d . . .
H37 H 0.2773 0.2694 0.8530 0.021 Uiso 1 1 calc R . .
C38 C 0.18322(14) 0.25812(11) 0.91915(8) 0.0276(4) Uani 1 1 d . . .
H38A H 0.1662 0.3088 0.9219 0.041 Uiso 1 1 calc R . .
H38B H 0.1916 0.2375 0.9555 0.041 Uiso 1 1 calc R . .
H38C H 0.1244 0.2339 0.8985 0.041 Uiso 1 1 calc R . .
C39 C 0.31668(16) 0.17014(10) 0.88449(8) 0.0270(4) Uani 1 1 d . . .
H39A H 0.2576 0.1457 0.8642 0.041 Uiso 1 1 calc R . .
H39B H 0.3272 0.1487 0.9205 0.041 Uiso 1 1 calc R . .
H39C H 0.3832 0.1655 0.8651 0.041 Uiso 1 1 calc R . .
C40 C 0.34583(13) 0.50146(8) 0.72853(6) 0.0140(3) Uani 1 1 d . . .
C41 C 0.42188(12) 0.55742(8) 0.73339(6) 0.0148(3) Uani 1 1 d . . .
C42 C 0.39878(13) 0.62153(9) 0.70707(7) 0.0167(3) Uani 1 1 d . . .
H42 H 0.4497 0.6592 0.7108 0.020 Uiso 1 1 calc R . .
C43 C 0.30393(13) 0.63250(9) 0.67551(7) 0.0176(3) Uani 1 1 d . . .
C44 C 0.23271(13) 0.57571(9) 0.66938(7) 0.0182(3) Uani 1 1 d . . .
H44 H 0.1687 0.5816 0.6470 0.022 Uiso 1 1 calc R . .
C45 C 0.25187(13) 0.51033(9) 0.69486(7) 0.0159(3) Uani 1 1 d . . .
C46 C 0.53121(13) 0.54664(9) 0.76341(7) 0.0182(3) Uani 1 1 d . . .
H46 H 0.5221 0.5092 0.7914 0.022 Uiso 1 1 calc R . .
C47 C 0.61311(15) 0.51882(10) 0.72418(8) 0.0273(4) Uani 1 1 d . . .
H47A H 0.5867 0.4741 0.7080 0.041 Uiso 1 1 calc R . .
H47B H 0.6826 0.5106 0.7439 0.041 Uiso 1 1 calc R . .
H47C H 0.6223 0.5540 0.6956 0.041 Uiso 1 1 calc R . .
C48 C 0.57597(15) 0.61286(10) 0.79222(9) 0.0297(4) Uani 1 1 d . . .
H48A H 0.5941 0.6486 0.7654 0.045 Uiso 1 1 calc R . .
H48B H 0.6410 0.6003 0.8144 0.045 Uiso 1 1 calc R . .
H48C H 0.5215 0.6322 0.8154 0.045 Uiso 1 1 calc R . .
C49 C 0.28263(14) 0.70344(9) 0.64750(7) 0.0206(3) Uani 1 1 d . . .
H49 H 0.3243 0.7403 0.6689 0.025 Uiso 1 1 calc R . .
C50 C 0.32552(17) 0.70301(11) 0.59094(8) 0.0315(4) Uani 1 1 d . . .
H50A H 0.2855 0.6680 0.5685 0.047 Uiso 1 1 calc R . .
H50B H 0.4023 0.6905 0.5932 0.047 Uiso 1 1 calc R . .
H50C H 0.3163 0.7503 0.5747 0.047 Uiso 1 1 calc R . .
C51 C 0.16418(15) 0.72552(10) 0.64601(9) 0.0290(4) Uani 1 1 d . . .
H51A H 0.1570 0.7743 0.6324 0.043 Uiso 1 1 calc R . .
H51B H 0.1378 0.7230 0.6826 0.043 Uiso 1 1 calc R . .
H51C H 0.1217 0.6934 0.6221 0.043 Uiso 1 1 calc R . .
C52 C 0.17194(13) 0.45026(9) 0.68328(7) 0.0187(3) Uani 1 1 d . . .
H52 H 0.1868 0.4121 0.7108 0.022 Uiso 1 1 calc R . .
C53 C 0.18745(16) 0.41861(10) 0.62711(7) 0.0266(4) Uani 1 1 d . . .
H53A H 0.1752 0.4556 0.5996 0.040 Uiso 1 1 calc R . .
H53B H 0.1359 0.3797 0.6203 0.040 Uiso 1 1 calc R . .
H53C H 0.2612 0.4003 0.6256 0.040 Uiso 1 1 calc R . .
C54 C 0.05476(14) 0.47435(10) 0.68718(7) 0.0231(4) Uani 1 1 d . . .
H54A H 0.0350 0.5063 0.6570 0.035 Uiso 1 1 calc R . .
H54B H 0.0471 0.4995 0.7214 0.035 Uiso 1 1 calc R . .
H54C H 0.0071 0.4327 0.6856 0.035 Uiso 1 1 calc R . .
C100 C 0.27090(12) 0.59563(9) 0.83985(6) 0.0152(3) Uani 1 1 d D . .
H100 H 0.3358(9) 0.6195(9) 0.8320(8) 0.018 Uiso 1 1 d D . .
C101 C 0.18548(12) 0.63991(8) 0.84267(6) 0.0140(3) Uani 1 1 d . . .
C102 C 0.19124(12) 0.71878(8) 0.83577(6) 0.0149(3) Uani 1 1 d . . .
C103 C 0.25765(13) 0.74784(9) 0.79753(7) 0.0183(3) Uani 1 1 d . . .
H103 H 0.2946 0.7172 0.7743 0.022 Uiso 1 1 calc R . .
C104 C 0.27025(14) 0.82081(9) 0.79316(7) 0.0216(3) Uani 1 1 d . . .
H104 H 0.3159 0.8396 0.7671 0.026 Uiso 1 1 calc R . .
C105 C 0.21671(14) 0.86666(9) 0.82653(7) 0.0216(3) Uani 1 1 d . . .
H105 H 0.2258 0.9166 0.8236 0.026 Uiso 1 1 calc R . .
C106 C 0.14987(14) 0.83872(9) 0.86421(7) 0.0202(3) Uani 1 1 d . . .
H106 H 0.1126 0.8697 0.8871 0.024 Uiso 1 1 calc R . .
C107 C 0.13700(13) 0.76565(9) 0.86871(7) 0.0169(3) Uani 1 1 d . . .
H107 H 0.0906 0.7472 0.8946 0.020 Uiso 1 1 calc R . .
C200 C 0.4202(8) 0.5057(6) 0.4762(3) 0.220(9) Uiso 0.50 1 d PG A -1
H200 H 0.3675 0.5135 0.4476 0.264 Uiso 0.50 1 calc PR A -1
C201 C 0.5250(10) 0.4870(6) 0.4648(2) 0.149(5) Uiso 0.50 1 d PG A -1
H201 H 0.5440 0.4820 0.4283 0.179 Uiso 0.50 1 calc PR A -1
C202 C 0.6021(7) 0.4758(5) 0.5067(3) 0.133(4) Uiso 0.50 1 d PG A -1
H202 H 0.6738 0.4630 0.4989 0.160 Uiso 0.50 1 calc PR A -1
C203 C 0.5744(6) 0.4832(4) 0.5601(3) 0.098(3) Uiso 0.50 1 d PG A -1
H203 H 0.6271 0.4755 0.5887 0.118 Uiso 0.50 1 calc PR A -1
C204 C 0.4696(6) 0.5019(4) 0.5715(2) 0.094(3) Uiso 0.50 1 d PG A -1
H204 H 0.4507 0.5069 0.6080 0.113 Uiso 0.50 1 calc PR A -1
C205 C 0.3925(5) 0.5131(5) 0.5296(4) 0.148(5) Uiso 0.50 1 d PG A -1
H205 H 0.3209 0.5259 0.5374 0.178 Uiso 0.50 1 calc PR A -1

loop_
_atom_site_aniso_label
_atom_site_aniso_U_11
_atom_site_aniso_U_22
_atom_site_aniso_U_33
_atom_site_aniso_U_23
_atom_site_aniso_U_13
_atom_site_aniso_U_12
Sn1 0.01203(6) 0.01222(6) 0.01441(6) -0.00035(4) 0.00005(4) 0.00270(4)
P1 0.01075(17) 0.01177(18) 0.01310(18) -0.00020(14) 0.00020(13) 0.00183(14)
C1 0.0141(7) 0.0152(7) 0.0131(7) 0.0009(6) 0.0021(5) 0.0005(6)
C2 0.0140(7) 0.0138(7) 0.0134(7) -0.0016(6) 0.0016(5) -0.0004(6)
C3 0.0138(7) 0.0182(8) 0.0174(8) -0.0012(6) 0.0019(6) 0.0010(6)
C4 0.0150(7) 0.0224(9) 0.0202(8) -0.0021(6) 0.0023(6) -0.0052(6)
C6 0.0177(8) 0.0140(7) 0.0179(8) 0.0012(6) 0.0035(6) 0.0011(6)
C5 0.0219(8) 0.0154(8) 0.0194(8) -0.0025(6) 0.0044(6) -0.0050(6)
C7 0.0116(7) 0.0129(7) 0.0175(7) 0.0008(6) -0.0014(6) 0.0005(6)
C8 0.0159(7) 0.0164(8) 0.0192(8) 0.0005(6) 0.0010(6) 0.0011(6)
C9 0.0136(7) 0.0190(8) 0.0279(9) 0.0016(7) 0.0021(6) 0.0040(6)
C10 0.0149(8) 0.0203(8) 0.0287(9) 0.0083(7) -0.0036(6) 0.0010(6)
C12 0.0161(7) 0.0185(8) 0.0184(8) 0.0005(6) 0.0014(6) 0.0025(6)
C11 0.0196(8) 0.0251(9) 0.0182(8) 0.0049(7) -0.0023(6) -0.0005(7)
C13 0.0196(8) 0.0127(7) 0.0137(7) 0.0004(6) 0.0015(6) 0.0049(6)
C14 0.0209(8) 0.0193(8) 0.0186(8) -0.0005(6) -0.0012(6) 0.0041(6)
C15 0.0346(10) 0.0253(9) 0.0175(8) -0.0029(7) -0.0056(7) 0.0082(8)
C16 0.0423(11) 0.0248(9) 0.0156(8) 0.0016(7) 0.0061(7) 0.0123(8)
C17 0.0316(10) 0.0216(9) 0.0235(9) 0.0041(7) 0.0115(7) 0.0058(7)
C18 0.0217(8) 0.0183(8) 0.0205(8) 0.0012(6) 0.0038(6) 0.0021(6)
C19 0.0101(7) 0.0123(7) 0.0166(7) -0.0007(6) 0.0002(5) -0.0004(5)
C20 0.0104(7) 0.0131(7) 0.0145(7) -0.0006(6) 0.0000(5) -0.0013(5)
C21 0.0132(7) 0.0113(7) 0.0189(8) 0.0004(6) -0.0004(6) 0.0019(5)
C22 0.0140(7) 0.0129(7) 0.0177(7) -0.0033(6) 0.0016(6) -0.0003(6)
C23 0.0155(7) 0.0150(7) 0.0139(7) 0.0005(6) 0.0016(6) -0.0022(6)
C24 0.0105(7) 0.0119(7) 0.0176(7) 0.0009(6) -0.0001(5) -0.0015(5)
C25 0.0140(7) 0.0123(7) 0.0147(7) -0.0007(6) 0.0007(5) 0.0044(6)
C26 0.0126(7) 0.0141(7) 0.0176(7) -0.0017(6) 0.0013(6) 0.0032(6)
C27 0.0171(7) 0.0184(8) 0.0165(8) -0.0035(6) -0.0012(6) 0.0008(6)
C28 0.0231(8) 0.0186(8) 0.0137(7) -0.0006(6) -0.0004(6) 0.0021(6)
C29 0.0226(8) 0.0161(8) 0.0166(8) 0.0019(6) 0.0022(6) -0.0011(6)
C30 0.0161(7) 0.0136(7) 0.0161(7) -0.0012(6) 0.0006(6) 0.0019(6)
C31 0.0136(7) 0.0150(8) 0.0183(7) -0.0002(6) -0.0003(6) 0.0002(6)
C32 0.0155(8) 0.0243(9) 0.0218(8) 0.0003(7) 0.0020(6) 0.0007(6)
C33 0.0252(9) 0.0184(9) 0.0260(9) -0.0037(7) 0.0025(7) -0.0055(7)
C34 0.0363(10) 0.0282(10) 0.0149(8) 0.0028(7) -0.0051(7) -0.0082(8)
C35 0.0499(13) 0.0485(13) 0.0151(9) 0.0048(8) 0.0032(8) -0.0084(10)
C36 0.0434(13) 0.0585(15) 0.0274(11) 0.0121(10) -0.0123(9) 0.0132(11)
C37 0.0177(8) 0.0182(8) 0.0170(7) 0.0009(6) -0.0012(6) -0.0019(6)
C38 0.0189(8) 0.0373(11) 0.0267(9) -0.0023(8) 0.0024(7) -0.0030(8)
C39 0.0302(10) 0.0172(9) 0.0330(10) -0.0032(7) -0.0048(8) -0.0024(7)
C40 0.0150(7) 0.0125(7) 0.0148(7) 0.0009(6) 0.0029(6) 0.0007(6)
C41 0.0144(7) 0.0137(7) 0.0167(7) 0.0004(6) 0.0027(6) -0.0001(6)
C42 0.0163(7) 0.0134(7) 0.0207(8) 0.0013(6) 0.0040(6) -0.0021(6)
C43 0.0181(8) 0.0145(8) 0.0204(8) 0.0038(6) 0.0046(6) 0.0024(6)
C44 0.0157(7) 0.0189(8) 0.0199(8) 0.0045(6) -0.0009(6) 0.0009(6)
C45 0.0155(7) 0.0156(8) 0.0168(7) 0.0007(6) 0.0021(6) -0.0012(6)
C46 0.0146(7) 0.0146(8) 0.0253(8) 0.0045(6) -0.0007(6) -0.0014(6)
C47 0.0172(8) 0.0274(10) 0.0375(11) 0.0025(8) 0.0020(7) 0.0052(7)
C48 0.0193(9) 0.0255(10) 0.0433(11) -0.0060(8) -0.0067(8) -0.0029(7)
C49 0.0205(8) 0.0150(8) 0.0264(9) 0.0071(7) 0.0018(7) 0.0008(6)
C50 0.0370(11) 0.0268(10) 0.0317(10) 0.0137(8) 0.0106(8) 0.0061(8)
C51 0.0266(9) 0.0207(9) 0.0401(11) 0.0113(8) 0.0059(8) 0.0068(7)
C52 0.0183(8) 0.0160(8) 0.0214(8) 0.0042(6) -0.0036(6) -0.0038(6)
C53 0.0296(9) 0.0229(9) 0.0268(9) -0.0021(7) -0.0036(7) -0.0019(7)
C54 0.0174(8) 0.0270(9) 0.0246(9) 0.0049(7) -0.0021(6) -0.0057(7)
C100 0.0132(7) 0.0173(8) 0.0150(7) -0.0014(6) 0.0008(6) -0.0008(6)
C101 0.0139(7) 0.0140(7) 0.0141(7) -0.0009(6) 0.0005(5) -0.0009(6)
C102 0.0133(7) 0.0137(7) 0.0173(7) 0.0008(6) -0.0029(6) 0.0002(6)
C103 0.0165(7) 0.0182(8) 0.0201(8) 0.0014(6) 0.0010(6) 0.0032(6)
C104 0.0180(8) 0.0205(9) 0.0263(9) 0.0069(7) 0.0020(6) 0.0004(6)
C105 0.0206(8) 0.0137(8) 0.0300(9) 0.0041(7) -0.0027(7) 0.0010(6)
C106 0.0195(8) 0.0153(8) 0.0255(9) -0.0025(6) -0.0011(6) 0.0036(6)
C107 0.0159(7) 0.0150(8) 0.0198(8) 0.0003(6) 0.0013(6) 0.0009(6)

loop_
_atom_type_symbol
_atom_type_description
_atom_type_scat_dispersion_real
_atom_type_scat_dispersion_imag
_atom_type_scat_source
C C 0.0033 0.0016 'International Tables Vol C Tables 4.2.6.8 and 6.1.1.4'
H H 0.0000 0.0000 'International Tables Vol C Tables 4.2.6.8 and 6.1.1.4'
P P 0.1023 0.0942 'International Tables Vol C Tables 4.2.6.8 and 6.1.1.4'
Sn Sn -0.6537 1.4246 'International Tables Vol C Tables 4.2.6.8 and 6.1.1.4'

loop_
_geom_angle_atom_site_label_1
_geom_angle_atom_site_label_2
_geom_angle_atom_site_label_3
_geom_angle
C100 Sn1 C1 89.50(6)
C100 Sn1 C19 106.29(6)
C1 Sn1 C19 94.52(5)
C101 P1 C2 114.41(7)
C101 P1 C13 110.59(7)
C2 P1 C13 107.74(7)
C101 P1 C7 107.02(7)
C2 P1 C7 106.85(7)
C13 P1 C7 110.14(7)
C6 C1 C2 115.97(14)
C6 C1 Sn1 120.53(11)
C2 C1 Sn1 123.29(12)
C3 C2 C1 122.18(15)
C3 C2 P1 117.16(12)
C1 C2 P1 120.60(12)
C4 C3 C2 119.60(15)
C3 C4 C5 119.61(15)
C5 C6 C1 122.44(15)
C4 C5 C6 120.13(15)
C8 C7 C12 120.05(14)
C8 C7 P1 123.87(12)
C12 C7 P1 116.03(12)
C7 C8 C9 119.49(15)
C10 C9 C8 120.34(15)
C9 C10 C11 120.22(15)
C11 C12 C7 119.86(15)
C10 C11 C12 120.03(16)
C14 C13 C18 120.03(15)
C14 C13 P1 119.89(12)
C18 C13 P1 120.05(13)
C15 C14 C13 119.32(17)
C16 C15 C14 120.59(17)
C15 C16 C17 120.35(16)
C18 C17 C16 119.88(17)
C17 C18 C13 119.81(17)
C20 C19 C24 117.18(14)
C20 C19 Sn1 113.26(10)
C24 C19 Sn1 129.28(11)
C21 C20 C19 120.88(14)
C21 C20 C25 114.78(13)
C19 C20 C25 124.21(13)
C22 C21 C20 121.06(14)
C21 C22 C23 119.03(14)
C22 C23 C24 120.92(14)
C23 C24 C19 120.64(14)
C23 C24 C40 116.30(14)
C19 C24 C40 122.73(14)
C30 C25 C26 119.37(14)
C30 C25 C20 120.18(14)
C26 C25 C20 120.05(14)
C27 C26 C25 118.74(15)
C27 C26 C31 120.15(14)
C25 C26 C31 121.10(14)
C28 C27 C26 122.37(15)
C29 C28 C27 118.04(15)
C29 C28 C34 121.15(15)
C27 C28 C34 120.75(15)
C28 C29 C30 121.82(15)
C29 C30 C25 119.61(15)
C29 C30 C37 117.90(14)
C25 C30 C37 122.48(14)
C26 C31 C33 114.57(14)
C26 C31 C32 111.64(13)
C33 C31 C32 109.47(14)
C28 C34 C35 112.94(16)
C28 C34 C36 110.04(16)
C35 C34 C36 110.71(18)
C30 C37 C39 111.74(14)
C30 C37 C38 110.48(14)
C39 C37 C38 110.81(15)
C45 C40 C41 119.35(14)
C45 C40 C24 122.37(14)
C41 C40 C24 118.07(14)
C42 C41 C40 118.98(15)
C42 C41 C46 119.91(14)
C40 C41 C46 120.95(14)
C43 C42 C41 122.51(15)
C44 C43 C42 117.43(15)
C44 C43 C49 122.05(15)
C42 C43 C49 120.48(15)
C43 C44 C45 122.38(15)
C44 C45 C40 119.21(15)
C44 C45 C52 118.39(15)
C40 C45 C52 122.36(14)
C41 C46 C48 114.31(14)
C41 C46 C47 109.75(14)
C48 C46 C47 109.76(15)
C43 C49 C50 110.73(14)
C43 C49 C51 113.19(14)
C50 C49 C51 111.22(15)
C45 C52 C54 112.34(14)
C45 C52 C53 110.32(14)
C54 C52 C53 109.71(14)
C101 C100 Sn1 125.99(12)
C100 C101 C102 124.24(14)
C100 C101 P1 118.96(12)
C102 C101 P1 116.76(11)
C107 C102 C103 117.88(15)
C107 C102 C101 122.12(14)
C103 C102 C101 119.89(14)
C104 C103 C102 120.84(16)
C103 C104 C105 120.60(16)
C106 C105 C104 119.23(16)
C105 C106 C107 120.35(16)
C106 C107 C102 121.10(15)
C201 C200 C205 120.0
C200 C201 C202 120.0
C203 C202 C201 120.0
C202 C203 C204 120.0
C205 C204 C203 120.0
C204 C205 C200 120.0

loop_
_geom_bond_atom_site_label_1
_geom_bond_atom_site_label_2
_geom_bond_distance
Sn1 C100 2.1950(16)
Sn1 C1 2.2174(16)
Sn1 C19 2.2437(15)
P1 C101 1.7980(16)
P1 C2 1.8015(16)
P1 C13 1.8021(16)
P1 C7 1.8029(16)
C1 C6 1.401(2)
C1 C2 1.407(2)
C2 C3 1.405(2)
C3 C4 1.384(2)
C4 C5 1.388(2)
C6 C5 1.390(2)
C7 C8 1.392(2)
C7 C12 1.398(2)
C8 C9 1.395(2)
C9 C10 1.384(2)
C10 C11 1.388(2)
C12 C11 1.389(2)
C13 C14 1.395(2)
C13 C18 1.402(2)
C14 C15 1.390(2)
C15 C16 1.381(3)
C16 C17 1.388(3)
C17 C18 1.388(2)
C19 C20 1.410(2)
C19 C24 1.420(2)
C20 C21 1.403(2)
C20 C25 1.511(2)
C21 C22 1.382(2)
C22 C23 1.391(2)
C23 C24 1.401(2)
C24 C40 1.503(2)
C25 C30 1.405(2)
C25 C26 1.419(2)
C26 C27 1.393(2)
C26 C31 1.524(2)
C27 C28 1.393(2)
C28 C29 1.388(2)
C28 C34 1.519(2)
C29 C30 1.396(2)
C30 C37 1.523(2)
C31 C33 1.529(2)
C31 C32 1.535(2)
C34 C35 1.521(3)
C34 C36 1.522(3)
C37 C39 1.532(2)
C37 C38 1.533(2)
C40 C45 1.406(2)
C40 C41 1.414(2)
C41 C42 1.393(2)
C41 C46 1.525(2)
C42 C43 1.393(2)
C43 C44 1.389(2)
C43 C49 1.520(2)
C44 C45 1.397(2)
C45 C52 1.520(2)
C46 C48 1.525(2)
C46 C47 1.534(2)
C49 C50 1.525(2)
C49 C51 1.525(2)
C52 C54 1.530(2)
C52 C53 1.535(2)
C100 C101 1.352(2)
C101 C102 1.495(2)
C102 C107 1.398(2)
C102 C103 1.399(2)
C103 C104 1.386(2)
C104 C105 1.388(3)
C105 C106 1.384(2)
C106 C107 1.388(2)
C200 C201 1.3900
C200 C205 1.3900
C201 C202 1.3900
C202 C203 1.3900
C203 C204 1.3900
C204 C205 1.3900

loop_
_platon_squeeze_void_nr
_platon_squeeze_void_average_x
_platon_squeeze_void_average_y
_platon_squeeze_void_average_z
_platon_squeeze_void_volume
_platon_squeeze_void_count_electrons
_platon_squeeze_void_content
1 0.000 0.000 0.000 319 43 ' '
2 0.000 0.500 0.500 319 43 ' '
